data_7226865
loop_
_publ_author_name
'Mahmoudi, Ghodrat'
'Bauz\'a, Antonio'
'Gurbanov, Atash V.'
'Zubkov, Fedor I.'
'Maniukiewicz, Waldemar'
'Rodr\'iguez-Di\'eguez, Antonio'
'L\'opez-Torres, Elena'
'Frontera, Antonio'

_publ_section_title
;
 The role of unconventional stacking interactions in the supramolecular
 assemblies of Hg(ii) coordination compounds
;
_journal_issue 47
_journal_name_full CrystEngComm
_journal_page_first 9056
_journal_paper_doi 10.1039/C6CE02073A
_journal_volume 18
_journal_year 2016
_chemical_formula_sum 'C12 H10 Br2 Hg N4 O'
_chemical_formula_weight 586.65
_chemical_name_systematic
;
 ?
;
_space_group_IT_number 14
_symmetry_cell_setting monoclinic
_symmetry_space_group_name_Hall '-P 2yn'
_symmetry_space_group_name_H-M 'P 1 21/n 1'
_atom_sites_solution_hydrogens geom
_atom_sites_solution_primary direct
_atom_sites_solution_secondary difmap
_audit_creation_method SHELXL-97
_audit_update_record
;
2016-09-24 deposited with the CCDC.
2016-10-20 downloaded from the CCDC.
;
_cell_angle_alpha 90.00
_cell_angle_beta 91.892(5)
_cell_angle_gamma 90.00
_cell_formula_units_Z 4
_cell_length_a 7.3839(7)
_cell_length_b 12.5740(11)
_cell_length_c 15.6783(13)
_cell_measurement_reflns_used 1964
_cell_measurement_temperature 100(2)
_cell_measurement_theta_max 24.37
_cell_measurement_theta_min 2.6
_cell_volume 1454.9(2)
_computing_cell_refinement 'APPEX2 (BRUKER AXS, 2005)'
_computing_data_collection 'APPEX2 (BRUKER AXS, 2005)'
_computing_data_reduction 'APPEX2 (BRUKER AXS, 2005)'
_computing_molecular_graphics 'Ortep-3 for Windows (Farrugia, 1997)'
_computing_structure_refinement 'SHELXL-2014 (Sheldrick, 2014)'
_computing_structure_solution 'SHELXL-2014 (Sheldrick, 2014)'
_diffrn_ambient_temperature 100(2)
_diffrn_measured_fraction_theta_full 0.998
_diffrn_measured_fraction_theta_max 0.998
_diffrn_measurement_device_type 'BRUKER APPEX-II CCD'
_diffrn_measurement_method 'omega and phi scans'
_diffrn_radiation_monochromator graphite
_diffrn_radiation_source 'fine-focus sealed tube'
_diffrn_radiation_type MoK\a
_diffrn_radiation_wavelength 0.71073
_diffrn_reflns_av_R_equivalents 0.0000
_diffrn_reflns_av_sigmaI/netI 0.0408
_diffrn_reflns_limit_h_max 9
_diffrn_reflns_limit_h_min -9
_diffrn_reflns_limit_k_max 15
_diffrn_reflns_limit_k_min 0
_diffrn_reflns_limit_l_max 19
_diffrn_reflns_limit_l_min 0
_diffrn_reflns_number 2985
_diffrn_reflns_theta_full 26.44
_diffrn_reflns_theta_max 26.44
_diffrn_reflns_theta_min 2.60
_exptl_absorpt_coefficient_mu 16.072
_exptl_absorpt_correction_T_max 0.2119
_exptl_absorpt_correction_T_min 0.1078
_exptl_absorpt_correction_type multi-scan
_exptl_absorpt_process_details 'BRUKER SADABS'
_exptl_crystal_colour colourless
_exptl_crystal_density_diffrn 2.678
_exptl_crystal_density_method 'not measured'
_exptl_crystal_description prismatic
_exptl_crystal_F_000 1072
_exptl_crystal_size_max 0.25
_exptl_crystal_size_mid 0.20
_exptl_crystal_size_min 0.14
_refine_diff_density_max 1.275
_refine_diff_density_min -1.031
_refine_diff_density_rms 0.181
_refine_ls_extinction_method none
_refine_ls_goodness_of_fit_ref 1.039
_refine_ls_hydrogen_treatment mixed
_refine_ls_matrix_type full
_refine_ls_number_parameters 185
_refine_ls_number_reflns 2985
_refine_ls_number_restraints 0
_refine_ls_restrained_S_all 1.039
_refine_ls_R_factor_all 0.0400
_refine_ls_R_factor_gt 0.0300
_refine_ls_shift/su_max 0.001
_refine_ls_shift/su_mean 0.000
_refine_ls_structure_factor_coef Fsqd
_refine_ls_weighting_details 'calc w=1/[\s^2^(Fo^2^)+(0.0203P)^2^+4.4775P] where P=(Fo^2^+2Fc^2^)/3'
_refine_ls_weighting_scheme calc
_refine_ls_wR_factor_gt 0.0575
_refine_ls_wR_factor_ref 0.0600
_reflns_number_gt 2523
_reflns_number_total 2985
_reflns_threshold_expression >2\s(I)
_cod_data_source_file c6ce02073a2.cif
_cod_data_source_block 2
_cod_depositor_comments 'Adding full bibliography for 7226861--7226868.cif.'
_cod_original_sg_symbol_H-M P21/n
_cod_database_code 7226865

loop_
_symmetry_equiv_pos_as_xyz
'x, y, z'
'-x+1/2, y+1/2, -z+1/2'
'-x, -y, -z'
'x-1/2, -y-1/2, z-1/2'

loop_
_atom_site_label
_atom_site_type_symbol
_atom_site_fract_x
_atom_site_fract_y
_atom_site_fract_z
_atom_site_U_iso_or_equiv
_atom_site_adp_type
_atom_site_occupancy
_atom_site_symmetry_multiplicity
_atom_site_calc_flag
_atom_site_refinement_flags
C1 C -0.0647(8) 0.1908(5) 0.0373(4) 0.0200(13) Uani 1 1 d .
H1 H -0.0120 0.2590 0.0300 0.024 Uiso 1 1 calc R
C2 C -0.1816(8) 0.1526(5) -0.0261(4) 0.0213(14) Uani 1 1 d .
H2 H -0.2085 0.1937 -0.0757 0.026 Uiso 1 1 calc R
C3 C -0.2580(8) 0.0546(5) -0.0160(4) 0.0215(14) Uani 1 1 d .
H3 H -0.3368 0.0259 -0.0592 0.026 Uiso 1 1 calc R
C4 C -0.2196(8) -0.0019(5) 0.0573(4) 0.0200(14) Uani 1 1 d .
H4 H -0.2742 -0.0693 0.0662 0.024 Uiso 1 1 calc R
C5 C -0.1002(8) 0.0406(5) 0.1182(3) 0.0166(13) Uani 1 1 d .
C6 C -0.0570(8) -0.0160(5) 0.1975(4) 0.0184(13) Uani 1 1 d .
H6 H -0.1058 -0.0847 0.2070 0.022 Uiso 1 1 calc R
C7 C 0.1820(8) 0.0271(5) 0.3910(3) 0.0177(13) Uani 1 1 d .
C8 C 0.2055(8) -0.0384(5) 0.4703(3) 0.0163(13) Uani 1 1 d .
C9 C 0.3017(8) 0.0014(5) 0.5403(4) 0.0197(14) Uani 1 1 d .
H9 H 0.3536 0.0705 0.5395 0.024 Uiso 1 1 calc R
C10 C 0.3197(8) -0.0630(5) 0.6118(4) 0.0203(14) Uani 1 1 d .
H10 H 0.3864 -0.0392 0.6610 0.024 Uiso 1 1 calc R
C11 C 0.2404(8) -0.1611(5) 0.6104(4) 0.0237(15) Uani 1 1 d .
H11 H 0.2517 -0.2070 0.6584 0.028 Uiso 1 1 calc R
C12 C 0.1427(9) -0.1924(5) 0.5374(4) 0.0232(14) Uani 1 1 d .
H12 H 0.0846 -0.2598 0.5374 0.028 Uiso 1 1 calc R
Br1 Br 0.50602(9) 0.18088(5) 0.18400(4) 0.02646(16) Uani 1 1 d .
Br2 Br 0.02144(9) 0.36284(5) 0.26912(4) 0.02176(15) Uani 1 1 d .
Hg1 Hg 0.18237(3) 0.197520(19) 0.222966(14) 0.01919(8) Uani 1 1 d .
N1 N -0.0223(6) 0.1366(4) 0.1080(3) 0.0156(11) Uani 1 1 d .
N2 N 0.0459(7) 0.0272(4) 0.2533(3) 0.0195(11) Uani 1 1 d .
N3 N 0.0820(7) -0.0231(4) 0.3284(3) 0.0181(12) Uani 1 1 d .
N4 N 0.1265(7) -0.1329(4) 0.4674(3) 0.0205(12) Uani 1 1 d .
O1 O 0.2474(6) 0.1152(3) 0.3819(2) 0.0214(10) Uani 1 1 d .
H3N H 0.047(8) -0.078(5) 0.342(4) 0.011(17) Uiso 1 1 d .

loop_
_atom_site_aniso_label
_atom_site_aniso_U_11
_atom_site_aniso_U_22
_atom_site_aniso_U_33
_atom_site_aniso_U_23
_atom_site_aniso_U_13
_atom_site_aniso_U_12
C1 0.018(3) 0.019(3) 0.024(3) 0.001(3) 0.001(3) 0.004(3)
C2 0.018(3) 0.025(4) 0.020(3) 0.003(3) 0.000(3) 0.006(3)
C3 0.011(3) 0.027(4) 0.026(3) -0.001(3) -0.002(3) 0.005(3)
C4 0.015(3) 0.018(3) 0.027(3) -0.004(3) 0.004(3) -0.001(3)
C5 0.011(3) 0.018(3) 0.021(3) 0.000(2) 0.002(2) 0.003(3)
C6 0.011(3) 0.016(3) 0.028(3) 0.002(3) 0.001(3) -0.002(3)
C7 0.014(3) 0.019(4) 0.020(3) -0.001(2) 0.004(3) 0.005(3)
C8 0.016(3) 0.014(3) 0.019(3) 0.004(2) 0.005(2) 0.005(3)
C9 0.019(3) 0.015(3) 0.025(3) 0.002(2) 0.000(3) 0.003(3)
C10 0.017(3) 0.026(4) 0.018(3) -0.001(3) 0.001(3) 0.001(3)
C11 0.014(3) 0.033(4) 0.024(3) 0.008(3) 0.004(3) 0.004(3)
C12 0.023(4) 0.014(3) 0.032(3) 0.004(3) -0.001(3) 0.002(3)
Br1 0.0187(3) 0.0339(4) 0.0271(3) 0.0101(3) 0.0057(3) 0.0066(3)
Br2 0.0228(3) 0.0177(3) 0.0249(3) -0.0004(2) 0.0029(3) 0.0034(3)
Hg1 0.01743(14) 0.01859(14) 0.02158(12) -0.00130(10) 0.00104(9) 0.00027(11)
N1 0.013(3) 0.014(3) 0.020(2) 0.001(2) 0.000(2) 0.000(2)
N2 0.012(3) 0.024(3) 0.023(3) 0.000(2) 0.003(2) 0.006(2)
N3 0.022(3) 0.013(3) 0.019(3) 0.006(2) 0.001(2) 0.002(2)
N4 0.023(3) 0.011(3) 0.027(3) 0.002(2) -0.002(2) 0.003(2)
O1 0.022(2) 0.021(3) 0.021(2) 0.0034(18) 0.0006(18) 0.000(2)

loop_
_atom_type_symbol
_atom_type_description
_atom_type_scat_dispersion_real
_atom_type_scat_dispersion_imag
_atom_type_scat_source
C C 0.0033 0.0016 'International Tables Vol C Tables 4.2.6.8 and 6.1.1.4'
H H 0.0000 0.0000 'International Tables Vol C Tables 4.2.6.8 and 6.1.1.4'
Br Br -0.2901 2.4595 'International Tables Vol C Tables 4.2.6.8 and 6.1.1.4'
Hg Hg -2.3894 9.2266 'International Tables Vol C Tables 4.2.6.8 and 6.1.1.4'
N N 0.0061 0.0033 'International Tables Vol C Tables 4.2.6.8 and 6.1.1.4'
O O 0.0106 0.0060 'International Tables Vol C Tables 4.2.6.8 and 6.1.1.4'

loop_
_geom_angle_atom_site_label_1
_geom_angle_atom_site_label_2
_geom_angle_atom_site_label_3
_geom_angle
N1 C1 C2 123.1(6)
N1 C1 H1 118.5
C2 C1 H1 118.5
C3 C2 C1 118.8(6)
C3 C2 H2 120.6
C1 C2 H2 120.6
C2 C3 C4 119.3(6)
C2 C3 H3 120.4
C4 C3 H3 120.4
C3 C4 C5 119.1(6)
C3 C4 H4 120.4
C5 C4 H4 120.4
N1 C5 C4 121.8(5)
N1 C5 C6 117.1(5)
C4 C5 C6 121.0(5)
N2 C6 C5 119.4(6)
N2 C6 H6 120.3
C5 C6 H6 120.3
O1 C7 N3 123.0(5)
O1 C7 C8 124.2(5)
N3 C7 C8 112.8(5)
N4 C8 C9 124.5(5)
N4 C8 C7 115.2(5)
C9 C8 C7 120.2(5)
C8 C9 C10 117.7(6)
C8 C9 H9 121.2
C10 C9 H9 121.2
C11 C10 C9 119.0(6)
C11 C10 H10 120.5
C9 C10 H10 120.5
C10 C11 C12 118.7(6)
C10 C11 H11 120.6
C12 C11 H11 120.6
N4 C12 C11 123.3(6)
N4 C12 H12 118.3
C11 C12 H12 118.3
N2 Hg1 N1 67.38(16)
N2 Hg1 Br1 112.47(11)
N1 Hg1 Br1 111.59(11)
N2 Hg1 Br2 118.13(11)
N1 Hg1 Br2 100.70(11)
Br1 Hg1 Br2 127.29(2)
C1 N1 C5 117.9(5)
C1 N1 Hg1 125.3(4)
C5 N1 Hg1 116.7(4)
C6 N2 N3 119.9(5)
C6 N2 Hg1 119.3(4)
N3 N2 Hg1 120.8(4)
N2 N3 C7 119.7(5)
N2 N3 H3N 127(4)
C7 N3 H3N 113(4)
C8 N4 C12 116.7(5)

loop_
_geom_bond_atom_site_label_1
_geom_bond_atom_site_label_2
_geom_bond_distance
C1 N1 1.330(7)
C1 C2 1.380(8)
C1 H1 0.9500
C2 C3 1.367(9)
C2 H2 0.9500
C3 C4 1.373(8)
C3 H3 0.9500
C4 C5 1.385(8)
C4 H4 0.9500
C5 N1 1.349(7)
C5 C6 1.458(8)
C6 N2 1.263(7)
C6 H6 0.9500
C7 O1 1.220(7)
C7 N3 1.363(8)
C7 C8 1.497(8)
C8 N4 1.324(7)
C8 C9 1.381(8)
C9 C10 1.385(8)
C9 H9 0.9500
C10 C11 1.365(9)
C10 H10 0.9500
C11 C12 1.390(9)
C11 H11 0.9500
C12 N4 1.330(7)
C12 H12 0.9500
Br1 Hg1 2.4949(7)
Br2 Hg1 2.5127(7)
Hg1 N2 2.421(5)
Hg1 N1 2.437(5)
N2 N3 1.355(7)
N3 H3N 0.77(6)

loop_
_geom_torsion_atom_site_label_1
_geom_torsion_atom_site_label_2
_geom_torsion_atom_site_label_3
_geom_torsion_atom_site_label_4
_geom_torsion
N1 C1 C2 C3 0.1(9)
C1 C2 C3 C4 1.4(9)
C2 C3 C4 C5 -1.8(9)
C3 C4 C5 N1 0.8(9)
C3 C4 C5 C6 179.3(5)
N1 C5 C6 N2 1.8(8)
C4 C5 C6 N2 -176.8(5)
O1 C7 C8 N4 -178.9(5)
N3 C7 C8 N4 -0.3(7)
O1 C7 C8 C9 2.1(9)
N3 C7 C8 C9 -179.2(5)
N4 C8 C9 C10 1.4(9)
C7 C8 C9 C10 -179.7(5)
C8 C9 C10 C11 -1.0(9)
C9 C10 C11 C12 -0.6(9)
C10 C11 C12 N4 2.0(10)
C2 C1 N1 C5 -1.1(8)
C2 C1 N1 Hg1 -180.0(4)
C4 C5 N1 C1 0.6(8)
C6 C5 N1 C1 -177.9(5)
C4 C5 N1 Hg1 179.6(4)
C6 C5 N1 Hg1 1.1(6)
N2 Hg1 N1 C1 176.9(5)
Br1 Hg1 N1 C1 -76.8(5)
Br2 Hg1 N1 C1 60.7(5)
N2 Hg1 N1 C5 -2.0(4)
Br1 Hg1 N1 C5 104.3(4)
Br2 Hg1 N1 C5 -118.2(4)
C5 C6 N2 N3 177.8(5)
C5 C6 N2 Hg1 -3.8(7)
N1 Hg1 N2 C6 3.1(4)
Br1 Hg1 N2 C6 -101.9(4)
Br2 Hg1 N2 C6 93.4(4)
N1 Hg1 N2 N3 -178.5(4)
Br1 Hg1 N2 N3 76.5(4)
Br2 Hg1 N2 N3 -88.2(4)
C6 N2 N3 C7 -175.1(5)
Hg1 N2 N3 C7 6.5(7)
O1 C7 N3 N2 -2.7(9)
C8 C7 N3 N2 178.6(5)
C9 C8 N4 C12 -0.2(9)
C7 C8 N4 C12 -179.1(5)
C11 C12 N4 C8 -1.6(9)
